data_2312049
loop_
_publ_author_name
'Vera, Diana R.'
'Ardila, Diana M.'
'Palma, Alirio'
'Cobo, Justo'
'Glidewell, Christopher'

_publ_section_title
;
 Conversion of 2-methyl-4-styrylquinolines into 2,4-distyrylquinolines:
 synthesis, and spectroscopic and structural characterization of five
 examples.
;
_journal_coeditor_code OV3167
_journal_issue 'Pt 3'
_journal_name_full 'Acta crystallographica. Section C, Structural chemistry'
_journal_page_first 94
_journal_page_last 103
_journal_paper_doi 10.1107/S2053229623001432
_journal_volume 79
_journal_year 2023
_chemical_formula_iupac 'C32 H21 Br Cl N O'
_chemical_formula_moiety 'C32 H21 Br Cl N O'
_chemical_formula_sum 'C32 H21 Br Cl N O'
_chemical_formula_weight 550.86
_chemical_name_common {2-[(<i>E</i>)-4-Bromostyryl]-4-[(<i>E</i>)-4-chlorostyryl]quinolin-3-yl}(phenyl)methanone
_chemical_name_systematic
{2-[(<i>E</i>)-2-(4-Bromophenyl)ethenyl]-4-[(<i>E</i>)-2-(4-chlorophenyl)ethenyl]quinolin-3-yl}(phenyl)methanone
_space_group_crystal_system triclinic
_space_group_IT_number 2
_space_group_name_Hall '-P 1'
_space_group_name_H-M_alt 'P -1'
_atom_sites_solution_hydrogens geom
_atom_sites_solution_primary dual
_audit_creation_method SHELXL-2014
_cell_angle_alpha 77.727(5)
_cell_angle_beta 76.116(5)
_cell_angle_gamma 86.448(5)
_cell_formula_units_Z 2
_cell_length_a 9.9051(12)
_cell_length_b 11.3936(16)
_cell_length_c 11.8192(16)
_cell_measurement_reflns_used 5808
_cell_measurement_temperature 100(2)
_cell_measurement_theta_max 27.516
_cell_measurement_theta_min 2.118
_cell_volume 1265.2(3)
_computing_cell_refinement
;
SAINT (Bruker, 2017)
;
_computing_data_collection
;
APEX3 (Bruker, 2018)
;
_computing_data_reduction
;
SAINT (Bruker, 2017)
;
_computing_molecular_graphics
;
PLATON (Spek, 2020)
;
_computing_publication_material
;
SHELXL-2014 (Sheldrick, 2015b) and PLATON (Spek, 2020)
;
_computing_structure_refinement
;
SHELXL2014 (Sheldrick, 2015b)
;
_computing_structure_solution
;
SHELXT2014 (Sheldrick, 2015a)
;
_diffrn_ambient_temperature 100(2)
_diffrn_measured_fraction_theta_full 0.999
_diffrn_measured_fraction_theta_max 0.999
_diffrn_measurement_device_type 'Bruker D8 Venture'
_diffrn_measurement_method '\f and \w scans'
_diffrn_radiation_monochromator 'multilayer mirror'
_diffrn_radiation_type MoK\a
_diffrn_radiation_wavelength 0.71073
_diffrn_reflns_av_R_equivalents 0.0639
_diffrn_reflns_av_unetI/netI 0.0281
_diffrn_reflns_limit_h_max 12
_diffrn_reflns_limit_h_min -12
_diffrn_reflns_limit_k_max 14
_diffrn_reflns_limit_k_min -14
_diffrn_reflns_limit_l_max 15
_diffrn_reflns_limit_l_min -15
_diffrn_reflns_number 61838
_diffrn_reflns_theta_full 25.242
_diffrn_reflns_theta_max 27.516
_diffrn_reflns_theta_min 2.298
_diffrn_source 'INCOATEC high brilliance microfocus sealed tube'
_diffrn_standards_decay_% 0
_diffrn_standards_interval_count 0
_diffrn_standards_interval_time 0
_diffrn_standards_number 0
_exptl_absorpt_coefficient_mu 1.756
_exptl_absorpt_correction_T_max 0.836
_exptl_absorpt_correction_T_min 0.735
_exptl_absorpt_correction_type multi-scan
_exptl_absorpt_process_details
;
(SADABS; Bruker, 2016)
;
_exptl_crystal_colour orange
_exptl_crystal_density_diffrn 1.446
_exptl_crystal_description needle
_exptl_crystal_F_000 560
_exptl_crystal_size_max 0.186
_exptl_crystal_size_mid 0.122
_exptl_crystal_size_min 0.102
_refine_diff_density_max 0.332
_refine_diff_density_min -0.393
_refine_ls_extinction_method none
_refine_ls_goodness_of_fit_ref 1.034
_refine_ls_hydrogen_treatment constr
_refine_ls_matrix_type full
_refine_ls_number_parameters 325
_refine_ls_number_reflns 5807
_refine_ls_number_restraints 0
_refine_ls_restrained_S_all 1.034
_refine_ls_R_factor_all 0.0373
_refine_ls_R_factor_gt 0.0281
_refine_ls_shift/su_max 0.002
_refine_ls_shift/su_mean 0.000
_refine_ls_structure_factor_coef Fsqd
_refine_ls_weighting_details 'w=1/[\s^2^(Fo^2^)+(0.0211P)^2^+0.9058P] where P=(Fo^2^+2Fc^2^)/3'
_refine_ls_weighting_scheme calc
_refine_ls_wR_factor_gt 0.0611
_refine_ls_wR_factor_ref 0.0651
_reflns_number_gt 5014
_reflns_number_total 5807
_reflns_threshold_expression 'I > 2\s(I)'
_cod_data_source_file ov3167sup1.cif
_cod_data_source_block IId
_cod_database_code 2312049
_shelx_space_group_comment
;
The symmetry employed for this shelxl refinement is uniquely defined
by the following loop, which should always be used as a source of
symmetry information in preference to the above space-group names.
They are only intended as comments.
;
_shelx_estimated_absorpt_t_min 0.736
_shelx_estimated_absorpt_t_max 0.841
_shelxl_version_number 2.014

loop_
_space_group_symop_operation_xyz
'x, y, z'
'-x, -y, -z'

loop_
_atom_site_type_symbol
_atom_site_label
_atom_site_fract_x
_atom_site_fract_y
_atom_site_fract_z
_atom_site_U_iso_or_equiv
_atom_site_adp_type
_atom_site_calc_flag
_atom_site_occupancy
_atom_site_disorder_assembly
_atom_site_disorder_group
N N1 0.25739(15) 0.14281(12) 0.26486(12) 0.0186(3) Uani d 1 . .
C C2 0.27568(17) 0.25070(15) 0.28341(14) 0.0177(3) Uani d 1 . .
C C3 0.18801(17) 0.35119(15) 0.25316(14) 0.0174(3) Uani d 1 . .
C C4 0.07281(17) 0.33605(15) 0.21049(14) 0.0178(3) Uani d 1 . .
C C4A 0.04978(18) 0.21906(15) 0.19294(14) 0.0186(3) Uani d 1 . .
C C5 -0.06396(19) 0.19160(16) 0.15045(16) 0.0229(4) Uani d 1 . .
H H5 -0.1308 0.2522 0.1338 0.027 Uiso calc 1 . .
C C6 -0.0786(2) 0.07815(17) 0.13304(17) 0.0259(4) Uani d 1 . .
H H6 -0.1550 0.0612 0.1037 0.031 Uiso calc 1 . .
C C7 0.0187(2) -0.01340(17) 0.15836(16) 0.0268(4) Uani d 1 . .
H H7 0.0077 -0.0915 0.1458 0.032 Uiso calc 1 . .
C C8 0.1287(2) 0.00997(16) 0.20101(16) 0.0239(4) Uani d 1 . .
H H8 0.1936 -0.0523 0.2182 0.029 Uiso calc 1 . .
C C8A 0.14692(18) 0.12607(15) 0.21983(14) 0.0189(3) Uani d 1 . .
C C21 0.39417(17) 0.26536(15) 0.33401(15) 0.0189(3) Uani d 1 . .
H H21 0.4107 0.3431 0.3446 0.023 Uiso calc 1 . .
C C22 0.47975(17) 0.17587(15) 0.36585(14) 0.0187(3) Uani d 1 . .
H H22 0.4604 0.0981 0.3572 0.022 Uiso calc 1 . .
C C221 0.60111(17) 0.18767(15) 0.41304(14) 0.0184(3) Uani d 1 . .
C C222 0.69215(19) 0.09039(16) 0.42888(16) 0.0222(4) Uani d 1 . .
H H222 0.6732 0.0169 0.4104 0.027 Uiso calc 1 . .
C C223 0.81012(19) 0.09851(17) 0.47115(16) 0.0248(4) Uani d 1 . .
H H223 0.8715 0.0317 0.4812 0.030 Uiso calc 1 . .
C C224 0.83589(18) 0.20575(17) 0.49815(15) 0.0217(4) Uani d 1 . .
Br Br24 0.99791(2) 0.22361(2) 0.55228(2) 0.02713(6) Uani d 1 . .
C C225 0.74666(19) 0.30359(16) 0.48620(16) 0.0231(4) Uani d 1 . .
H H225 0.7650 0.3760 0.5071 0.028 Uiso calc 1 . .
C C226 0.63015(18) 0.29440(16) 0.44326(16) 0.0218(4) Uani d 1 . .
H H226 0.5689 0.3615 0.4341 0.026 Uiso calc 1 . .
C C31 0.22620(17) 0.47358(15) 0.26497(15) 0.0179(3) Uani d 1 . .
O O31 0.22130(14) 0.49477(11) 0.36281(11) 0.0243(3) Uani d 1 . .
C C311 0.27711(17) 0.56428(15) 0.15343(15) 0.0177(3) Uani d 1 . .
C C312 0.31444(17) 0.53198(15) 0.04237(15) 0.0188(3) Uani d 1 . .
H H312 0.3043 0.4512 0.0366 0.023 Uiso calc 1 . .
C C313 0.36616(19) 0.61701(16) -0.05946(16) 0.0228(4) Uani d 1 . .
H H313 0.3914 0.5944 -0.1347 0.027 Uiso calc 1 . .
C C314 0.38126(19) 0.73545(16) -0.05168(16) 0.0243(4) Uani d 1 . .
H H314 0.4170 0.7936 -0.1215 0.029 Uiso calc 1 . .
C C315 0.3439(2) 0.76857(16) 0.05844(17) 0.0264(4) Uani d 1 . .
H H315 0.3534 0.8496 0.0637 0.032 Uiso calc 1 . .
C C316 0.29282(19) 0.68348(16) 0.16068(16) 0.0240(4) Uani d 1 . .
H H316 0.2684 0.7062 0.2359 0.029 Uiso calc 1 . .
C C41 -0.02388(17) 0.43635(15) 0.18546(15) 0.0188(3) Uani d 1 . .
H H41 -0.0546 0.4478 0.1136 0.023 Uiso calc 1 . .
C C42 -0.07061(17) 0.51205(15) 0.25875(15) 0.0191(3) Uani d 1 . .
H H42 -0.0399 0.4977 0.3308 0.023 Uiso calc 1 . .
C C421 -0.16475(17) 0.61522(15) 0.23908(15) 0.0176(3) Uani d 1 . .
C C422 -0.18229(19) 0.67061(16) 0.12605(16) 0.0236(4) Uani d 1 . .
H H422 -0.1320 0.6407 0.0587 0.028 Uiso calc 1 . .
C C423 -0.2715(2) 0.76825(16) 0.11010(16) 0.0252(4) Uani d 1 . .
H H423 -0.2825 0.8052 0.0328 0.030 Uiso calc 1 . .
C C424 -0.34445(18) 0.81098(15) 0.20919(16) 0.0214(4) Uani d 1 . .
Cl Cl44 -0.45721(5) 0.93371(4) 0.19179(5) 0.03007(11) Uani d 1 . .
C C425 -0.32830(18) 0.75949(16) 0.32232(16) 0.0215(4) Uani d 1 . .
H H425 -0.3780 0.7905 0.3892 0.026 Uiso calc 1 . .
C C426 -0.23864(18) 0.66202(16) 0.33677(15) 0.0206(3) Uani d 1 . .
H H426 -0.2271 0.6264 0.4142 0.025 Uiso calc 1 . .

loop_
_atom_site_aniso_label
_atom_site_aniso_U_11
_atom_site_aniso_U_22
_atom_site_aniso_U_33
_atom_site_aniso_U_12
_atom_site_aniso_U_13
_atom_site_aniso_U_23
N1 0.0214(7) 0.0165(7) 0.0177(7) 0.0009(6) -0.0040(6) -0.0039(6)
C2 0.0202(8) 0.0173(8) 0.0143(8) 0.0006(6) -0.0016(6) -0.0031(6)
C3 0.0218(8) 0.0157(8) 0.0133(7) 0.0001(6) -0.0017(6) -0.0029(6)
C4 0.0208(8) 0.0170(8) 0.0140(8) 0.0015(6) -0.0014(6) -0.0033(6)
C4A 0.0227(8) 0.0176(8) 0.0145(8) -0.0008(7) -0.0022(6) -0.0032(6)
C5 0.0240(9) 0.0220(9) 0.0228(9) 0.0000(7) -0.0066(7) -0.0036(7)
C6 0.0290(9) 0.0249(9) 0.0255(9) -0.0060(8) -0.0088(8) -0.0048(7)
C7 0.0381(11) 0.0198(9) 0.0244(9) -0.0043(8) -0.0081(8) -0.0067(7)
C8 0.0316(10) 0.0178(9) 0.0225(9) 0.0001(7) -0.0058(7) -0.0052(7)
C8A 0.0230(8) 0.0178(8) 0.0151(8) -0.0004(7) -0.0023(6) -0.0038(6)
C21 0.0217(8) 0.0178(8) 0.0173(8) -0.0012(6) -0.0029(6) -0.0052(6)
C22 0.0212(8) 0.0183(8) 0.0164(8) -0.0009(6) -0.0014(6) -0.0065(6)
C221 0.0200(8) 0.0201(8) 0.0137(8) -0.0007(6) -0.0012(6) -0.0039(6)
C222 0.0259(9) 0.0179(8) 0.0234(9) 0.0003(7) -0.0055(7) -0.0060(7)
C223 0.0251(9) 0.0229(9) 0.0260(9) 0.0037(7) -0.0068(7) -0.0044(7)
C224 0.0187(8) 0.0288(10) 0.0167(8) -0.0023(7) -0.0039(6) -0.0028(7)
Br24 0.02189(9) 0.03552(11) 0.02435(10) -0.00343(7) -0.00719(7) -0.00397(7)
C225 0.0263(9) 0.0215(9) 0.0229(9) -0.0026(7) -0.0046(7) -0.0082(7)
C226 0.0226(8) 0.0198(9) 0.0243(9) 0.0024(7) -0.0060(7) -0.0077(7)
C31 0.0191(8) 0.0168(8) 0.0187(8) 0.0039(6) -0.0060(6) -0.0052(6)
O31 0.0362(7) 0.0207(6) 0.0183(6) 0.0028(5) -0.0089(5) -0.0073(5)
C311 0.0173(8) 0.0180(8) 0.0187(8) 0.0016(6) -0.0054(6) -0.0049(6)
C312 0.0198(8) 0.0174(8) 0.0203(8) 0.0031(6) -0.0046(7) -0.0072(7)
C313 0.0247(9) 0.0238(9) 0.0192(8) 0.0017(7) -0.0021(7) -0.0065(7)
C314 0.0247(9) 0.0215(9) 0.0227(9) -0.0005(7) -0.0009(7) -0.0005(7)
C315 0.0333(10) 0.0164(9) 0.0288(10) -0.0027(7) -0.0048(8) -0.0051(7)
C316 0.0300(9) 0.0209(9) 0.0223(9) 0.0004(7) -0.0058(7) -0.0073(7)
C41 0.0202(8) 0.0187(8) 0.0168(8) -0.0003(6) -0.0046(6) -0.0019(6)
C42 0.0189(8) 0.0211(9) 0.0159(8) 0.0004(7) -0.0029(6) -0.0021(7)
C421 0.0183(8) 0.0178(8) 0.0171(8) -0.0009(6) -0.0029(6) -0.0055(6)
C422 0.0298(9) 0.0226(9) 0.0180(8) 0.0051(7) -0.0029(7) -0.0079(7)
C423 0.0341(10) 0.0220(9) 0.0206(9) 0.0048(8) -0.0093(8) -0.0046(7)
C424 0.0200(8) 0.0166(8) 0.0296(9) 0.0027(7) -0.0072(7) -0.0083(7)
Cl44 0.0321(2) 0.0214(2) 0.0424(3) 0.01031(18) -0.0158(2) -0.0138(2)
C425 0.0217(8) 0.0220(9) 0.0220(9) 0.0002(7) -0.0014(7) -0.0110(7)
C426 0.0208(8) 0.0231(9) 0.0179(8) 0.0002(7) -0.0033(7) -0.0059(7)

loop_
_atom_type_symbol
_atom_type_description
_atom_type_scat_dispersion_real
_atom_type_scat_dispersion_imag
_atom_type_scat_source
C C 0.0033 0.0016 'International Tables Vol C Tables 4.2.6.8 and 6.1.1.4'
H H 0.0000 0.0000 'International Tables Vol C Tables 4.2.6.8 and 6.1.1.4'
N N 0.0061 0.0033 'International Tables Vol C Tables 4.2.6.8 and 6.1.1.4'
O O 0.0106 0.0060 'International Tables Vol C Tables 4.2.6.8 and 6.1.1.4'
Cl Cl 0.1484 0.1585 'International Tables Vol C Tables 4.2.6.8 and 6.1.1.4'
Br Br -0.2901 2.4595 'International Tables Vol C Tables 4.2.6.8 and 6.1.1.4'

loop_
_geom_angle_atom_site_label_1
_geom_angle_atom_site_label_2
_geom_angle_atom_site_label_3
_geom_angle_site_symmetry_1
_geom_angle_site_symmetry_3
_geom_angle
_geom_angle_publ_flag
C2 N1 C8A . . 118.52(14) ?
N1 C2 C3 . . 122.50(15) ?
N1 C2 C21 . . 117.24(15) ?
C3 C2 C21 . . 120.24(15) ?
C4 C3 C2 . . 120.13(15) ?
C4 C3 C31 . . 121.16(15) ?
C2 C3 C31 . . 118.69(14) ?
C3 C4 C4A . . 117.81(15) ?
C3 C4 C41 . . 121.26(15) ?
C4A C4 C41 . . 120.93(15) ?
C5 C4A C8A . . 118.69(15) ?
C5 C4A C4 . . 123.41(16) ?
C8A C4A C4 . . 117.90(15) ?
C6 C5 C4A . . 120.61(17) ?
C6 C5 H5 . . 119.7 ?
C4A C5 H5 . . 119.7 ?
C5 C6 C7 . . 120.58(17) ?
C5 C6 H6 . . 119.7 ?
C7 C6 H6 . . 119.7 ?
C8 C7 C6 . . 120.17(17) ?
C8 C7 H7 . . 119.9 ?
C6 C7 H7 . . 119.9 ?
C7 C8 C8A . . 120.65(17) ?
C7 C8 H8 . . 119.7 ?
C8A C8 H8 . . 119.7 ?
N1 C8A C8 . . 117.71(15) ?
N1 C8A C4A . . 122.99(15) ?
C8 C8A C4A . . 119.29(16) ?
C22 C21 C2 . . 123.88(16) ?
C22 C21 H21 . . 118.1 ?
C2 C21 H21 . . 118.1 ?
C21 C22 C221 . . 125.45(16) ?
C21 C22 H22 . . 117.3 ?
C221 C22 H22 . . 117.3 ?
C222 C221 C226 . . 118.02(16) ?
C222 C221 C22 . . 119.70(15) ?
C226 C221 C22 . . 122.27(15) ?
C223 C222 C221 . . 121.57(16) ?
C223 C222 H222 . . 119.2 ?
C221 C222 H222 . . 119.2 ?
C224 C223 C222 . . 118.52(17) ?
C224 C223 H223 . . 120.7 ?
C222 C223 H223 . . 120.7 ?
C223 C224 C225 . . 121.76(16) ?
C223 C224 Br24 . . 120.44(14) ?
C225 C224 Br24 . . 117.80(13) ?
C224 C225 C226 . . 119.04(16) ?
C224 C225 H225 . . 120.5 ?
C226 C225 H225 . . 120.5 ?
C225 C226 C221 . . 121.07(16) ?
C225 C226 H226 . . 119.5 ?
C221 C226 H226 . . 119.5 ?
O31 C31 C311 . . 121.58(15) ?
O31 C31 C3 . . 120.48(15) ?
C311 C31 C3 . . 117.85(14) ?
C312 C311 C316 . . 119.22(16) ?
C312 C311 C31 . . 121.46(15) ?
C316 C311 C31 . . 119.27(15) ?
C313 C312 C311 . . 120.39(16) ?
C313 C312 H312 . . 119.8 ?
C311 C312 H312 . . 119.8 ?
C312 C313 C314 . . 120.10(16) ?
C312 C313 H313 . . 119.9 ?
C314 C313 H313 . . 119.9 ?
C315 C314 C313 . . 119.93(17) ?
C315 C314 H314 . . 120.0 ?
C313 C314 H314 . . 120.0 ?
C316 C315 C314 . . 120.11(17) ?
C316 C315 H315 . . 119.9 ?
C314 C315 H315 . . 119.9 ?
C315 C316 C311 . . 120.24(16) ?
C315 C316 H316 . . 119.9 ?
C311 C316 H316 . . 119.9 ?
C42 C41 C4 . . 123.27(15) ?
C42 C41 H41 . . 118.4 ?
C4 C41 H41 . . 118.4 ?
C41 C42 C421 . . 126.48(16) ?
C41 C42 H42 . . 116.8 ?
C421 C42 H42 . . 116.8 ?
C422 C421 C426 . . 118.16(16) ?
C422 C421 C42 . . 122.70(15) ?
C426 C421 C42 . . 119.14(15) ?
C423 C422 C421 . . 121.44(16) ?
C423 C422 H422 . . 119.3 ?
C421 C422 H422 . . 119.3 ?
C424 C423 C422 . . 118.73(16) ?
C424 C423 H423 . . 120.6 ?
C422 C423 H423 . . 120.6 ?
C425 C424 C423 . . 121.45(16) ?
C425 C424 Cl44 . . 118.81(14) ?
C423 C424 Cl44 . . 119.73(14) ?
C424 C425 C426 . . 119.11(16) ?
C424 C425 H425 . . 120.4 ?
C426 C425 H425 . . 120.4 ?
C425 C426 C421 . . 121.10(16) ?
C425 C426 H426 . . 119.5 ?
C421 C426 H426 . . 119.5 ?

loop_
_geom_bond_atom_site_label_1
_geom_bond_atom_site_label_2
_geom_bond_site_symmetry_2
_geom_bond_distance
_geom_bond_publ_flag
N1 C2 . 1.324(2) ?
N1 C8A . 1.366(2) ?
C2 C3 . 1.430(2) ?
C2 C21 . 1.472(2) ?
C3 C4 . 1.387(2) ?
C3 C31 . 1.510(2) ?
C4 C4A . 1.432(2) ?
C4 C41 . 1.472(2) ?
C4A C5 . 1.415(2) ?
C4A C8A . 1.424(2) ?
C5 C6 . 1.373(3) ?
C5 H5 . 0.9500 ?
C6 C7 . 1.410(3) ?
C6 H6 . 0.9500 ?
C7 C8 . 1.368(3) ?
C7 H7 . 0.9500 ?
C8 C8A . 1.416(2) ?
C8 H8 . 0.9500 ?
C21 C22 . 1.335(2) ?
C21 H21 . 0.9500 ?
C22 C221 . 1.465(2) ?
C22 H22 . 0.9500 ?
C221 C222 . 1.395(2) ?
C221 C226 . 1.402(2) ?
C222 C223 . 1.392(2) ?
C222 H222 . 0.9500 ?
C223 C224 . 1.380(3) ?
C223 H223 . 0.9500 ?
C224 C225 . 1.384(3) ?
C224 Br24 . 1.9012(17) ?
C225 C226 . 1.385(2) ?
C225 H225 . 0.9500 ?
C226 H226 . 0.9500 ?
C31 O31 . 1.220(2) ?
C31 C311 . 1.492(2) ?
C311 C312 . 1.397(2) ?
C311 C316 . 1.399(2) ?
C312 C313 . 1.385(2) ?
C312 H312 . 0.9500 ?
C313 C314 . 1.391(3) ?
C313 H313 . 0.9500 ?
C314 C315 . 1.391(3) ?
C314 H314 . 0.9500 ?
C315 C316 . 1.388(3) ?
C315 H315 . 0.9500 ?
C316 H316 . 0.9500 ?
C41 C42 . 1.336(2) ?
C41 H41 . 0.9500 ?
C42 C421 . 1.469(2) ?
C42 H42 . 0.9500 ?
C421 C422 . 1.397(2) ?
C421 C426 . 1.400(2) ?
C422 C423 . 1.387(2) ?
C422 H422 . 0.9500 ?
C423 C424 . 1.387(3) ?
C423 H423 . 0.9500 ?
C424 C425 . 1.384(3) ?
C424 Cl44 . 1.7434(17) ?
C425 C426 . 1.386(2) ?
C425 H425 . 0.9500 ?
C426 H426 . 0.9500 ?

loop_
_geom_hbond_atom_site_label_D
_geom_hbond_atom_site_label_H
_geom_hbond_atom_site_label_A
_geom_hbond_site_symmetry_A
_geom_hbond_distance_DH
_geom_hbond_distance_HA
_geom_hbond_distance_DA
_geom_hbond_angle_DHA
_geom_hbond_publ_flag
C225 H225 O31 2_666 0.95 2.37 3.266(2) 156 no

loop_
_geom_torsion_atom_site_label_1
_geom_torsion_atom_site_label_2
_geom_torsion_atom_site_label_3
_geom_torsion_atom_site_label_4
_geom_torsion_site_symmetry_1
_geom_torsion_site_symmetry_2
_geom_torsion_site_symmetry_3
_geom_torsion_site_symmetry_4
_geom_torsion
_geom_torsion_publ_flag
C8A N1 C2 C3 . . . . -2.9(2) ?
C8A N1 C2 C21 . . . . 178.93(14) ?
N1 C2 C3 C4 . . . . 4.7(2) ?
C21 C2 C3 C4 . . . . -177.11(15) ?
N1 C2 C3 C31 . . . . -173.35(15) ?
C21 C2 C3 C31 . . . . 4.8(2) ?
C2 C3 C4 C4A . . . . -2.9(2) ?
C31 C3 C4 C4A . . . . 175.12(15) ?
C2 C3 C4 C41 . . . . 176.29(15) ?
C31 C3 C4 C41 . . . . -5.7(2) ?
C3 C4 C4A C5 . . . . 179.71(16) ?
C41 C4 C4A C5 . . . . 0.5(3) ?
C3 C4 C4A C8A . . . . -0.3(2) ?
C41 C4 C4A C8A . . . . -179.52(15) ?
C8A C4A C5 C6 . . . . -1.4(3) ?
C4 C4A C5 C6 . . . . 178.57(16) ?
C4A C5 C6 C7 . . . . 0.7(3) ?
C5 C6 C7 C8 . . . . 0.2(3) ?
C6 C7 C8 C8A . . . . -0.3(3) ?
C2 N1 C8A C8 . . . . -179.77(15) ?
C2 N1 C8A C4A . . . . -0.6(2) ?
C7 C8 C8A N1 . . . . 178.69(16) ?
C7 C8 C8A C4A . . . . -0.5(3) ?
C5 C4A C8A N1 . . . . -177.83(16) ?
C4 C4A C8A N1 . . . . 2.2(2) ?
C5 C4A C8A C8 . . . . 1.3(2) ?
C4 C4A C8A C8 . . . . -178.65(15) ?
N1 C2 C21 C22 . . . . -2.6(2) ?
C3 C2 C21 C22 . . . . 179.16(16) ?
C2 C21 C22 C221 . . . . 178.02(15) ?
C21 C22 C221 C222 . . . . -171.95(17) ?
C21 C22 C221 C226 . . . . 7.9(3) ?
C226 C221 C222 C223 . . . . -1.2(3) ?
C22 C221 C222 C223 . . . . 178.68(16) ?
C221 C222 C223 C224 . . . . 0.3(3) ?
C222 C223 C224 C225 . . . . 1.1(3) ?
C222 C223 C224 Br24 . . . . -178.35(13) ?
C223 C224 C225 C226 . . . . -1.6(3) ?
Br24 C224 C225 C226 . . . . 177.93(13) ?
C224 C225 C226 C221 . . . . 0.6(3) ?
C222 C221 C226 C225 . . . . 0.8(3) ?
C22 C221 C226 C225 . . . . -179.12(16) ?
C4 C3 C31 O31 . . . . 114.68(19) ?
C2 C3 C31 O31 . . . . -67.3(2) ?
C4 C3 C31 C311 . . . . -68.6(2) ?
C2 C3 C31 C311 . . . . 109.43(17) ?
O31 C31 C311 C312 . . . . 164.36(16) ?
C3 C31 C311 C312 . . . . -12.3(2) ?
O31 C31 C311 C316 . . . . -13.2(2) ?
C3 C31 C311 C316 . . . . 170.18(15) ?
C316 C311 C312 C313 . . . . -0.1(2) ?
C31 C311 C312 C313 . . . . -177.67(15) ?
C311 C312 C313 C314 . . . . 0.0(3) ?
C312 C313 C314 C315 . . . . -0.2(3) ?
C313 C314 C315 C316 . . . . 0.6(3) ?
C314 C315 C316 C311 . . . . -0.7(3) ?
C312 C311 C316 C315 . . . . 0.5(3) ?
C31 C311 C316 C315 . . . . 178.07(16) ?
C3 C4 C41 C42 . . . . -44.4(2) ?
C4A C4 C41 C42 . . . . 134.79(18) ?
C4 C41 C42 C421 . . . . 178.76(16) ?
C41 C42 C421 C422 . . . . -21.4(3) ?
C41 C42 C421 C426 . . . . 159.74(17) ?
C426 C421 C422 C423 . . . . -0.9(3) ?
C42 C421 C422 C423 . . . . -179.73(17) ?
C421 C422 C423 C424 . . . . -0.1(3) ?
C422 C423 C424 C425 . . . . 1.0(3) ?
C422 C423 C424 Cl44 . . . . 179.93(14) ?
C423 C424 C425 C426 . . . . -0.9(3) ?
Cl44 C424 C425 C426 . . . . -179.89(13) ?
C424 C425 C426 C421 . . . . 0.0(3) ?
C422 C421 C426 C425 . . . . 0.9(3) ?
C42 C421 C426 C425 . . . . 179.82(16) ?

_cod_database_fobs_code 2312049
